data_1503562
loop_
_publ_author_name
'Mahanta, Sanjeev P.'
'Kumar, B. Sathish'
'Baskaran, Sambath'
'Sivasankar, Chinnappan'
'Panda, Pradeepta K.'

_publ_section_title
;
 Colorimetric sensing of fluoride ion by new expanded calix[4]pyrrole
 through anion-\p interaction.
;
_journal_issue 2
_journal_name_full 'Organic letters'
_journal_page_first 548
_journal_page_last 551
_journal_paper_doi 10.1021/ol203165x
_journal_volume 14
_journal_year 2012
_chemical_formula_sum 'C30 H36 N4'
_chemical_formula_weight 452.63
_chemical_name_systematic
; 
 ? 
;
_space_group_IT_number 2
_symmetry_cell_setting triclinic
_symmetry_space_group_name_Hall '-P 1'
_symmetry_space_group_name_H-M 'P -1'
_atom_sites_solution_hydrogens geom
_atom_sites_solution_primary direct
_atom_sites_solution_secondary difmap
_audit_creation_method SHELXL-97
_cell_angle_alpha 76.838(2)
_cell_angle_beta 83.588(2)
_cell_angle_gamma 71.284(2)
_cell_formula_units_Z 2
_cell_length_a 10.0710(10)
_cell_length_b 11.9300(12)
_cell_length_c 13.1405(13)
_cell_measurement_reflns_used 3855
_cell_measurement_temperature 298(2)
_cell_measurement_theta_max 25.34
_cell_measurement_theta_min 2.18
_cell_volume 1454.7(3)
_computing_cell_refinement 'Bruker SMART'
_computing_data_collection 'Bruker SMART'
_computing_data_reduction 'Bruker SAINT'
_computing_molecular_graphics 'Bruker SHELXTL'
_computing_publication_material 'Bruker SHELXTL'
_computing_structure_refinement 'SHELXL-97 (Sheldrick, 1997)'
_computing_structure_solution 'SHELXS-97 (Sheldrick, 1990)'
_diffrn_ambient_temperature 298(2)
_diffrn_measured_fraction_theta_full 0.985
_diffrn_measured_fraction_theta_max 0.985
_diffrn_measurement_device_type 'CCD area detector'
_diffrn_measurement_method 'phi and omega scans'
_diffrn_radiation_monochromator graphite
_diffrn_radiation_source 'fine-focus sealed tube'
_diffrn_radiation_type MoK\a
_diffrn_radiation_wavelength 0.71073
_diffrn_reflns_av_R_equivalents 0.0248
_diffrn_reflns_av_sigmaI/netI 0.0444
_diffrn_reflns_limit_h_max 11
_diffrn_reflns_limit_h_min -12
_diffrn_reflns_limit_k_max 14
_diffrn_reflns_limit_k_min -14
_diffrn_reflns_limit_l_max 16
_diffrn_reflns_limit_l_min -15
_diffrn_reflns_number 11552
_diffrn_reflns_theta_full 26.05
_diffrn_reflns_theta_max 26.05
_diffrn_reflns_theta_min 1.84
_exptl_absorpt_coefficient_mu 0.061
_exptl_absorpt_correction_T_max 0.9963
_exptl_absorpt_correction_T_min 0.9927
_exptl_absorpt_correction_type multi-scan
_exptl_absorpt_process_details 'Bruker AXS SADABS program'
_exptl_crystal_colour brown
_exptl_crystal_density_diffrn 1.033
_exptl_crystal_density_method 'not measured'
_exptl_crystal_description block
_exptl_crystal_F_000 488
_exptl_crystal_size_max 0.12
_exptl_crystal_size_mid 0.08
_exptl_crystal_size_min 0.06
_platon_squeeze_details
;
;
_refine_diff_density_max 0.204
_refine_diff_density_min -0.179
_refine_diff_density_rms 0.040
_refine_ls_extinction_method none
_refine_ls_goodness_of_fit_ref 1.023
_refine_ls_hydrogen_treatment mixed
_refine_ls_matrix_type full
_refine_ls_number_parameters 331
_refine_ls_number_reflns 5676
_refine_ls_number_restraints 0
_refine_ls_restrained_S_all 1.023
_refine_ls_R_factor_all 0.1019
_refine_ls_R_factor_gt 0.0673
_refine_ls_shift/su_max 0.004
_refine_ls_shift/su_mean 0.000
_refine_ls_structure_factor_coef Fsqd
_refine_ls_weighting_details 'calc w=1/[\s^2^(Fo^2^)+(0.1013P)^2^+0.0000P] where P=(Fo^2^+2Fc^2^)/3'
_refine_ls_weighting_scheme calc
_refine_ls_wR_factor_gt 0.1680
_refine_ls_wR_factor_ref 0.1840
_reflns_number_gt 3656
_reflns_number_total 5676
_reflns_threshold_expression >2sigma(I)
_cod_data_source_file ol203165x_si_001.cif
_cod_data_source_block 4
_cod_depositor_comments
;
The following automatic conversions were performed:

'_symmetry_cell_setting' value 'Triclinic' changed to 'triclinic'
according to /home/saulius/struct/CIF-dictionaries/cif_core.dic
dictionary named 'cif_core.dic' version 2.4.1 from 2010-06-29.

Automatic conversion script
Id: cif_fix_values 1715 2011-07-08 13:25:40Z adriana 
;
_cod_original_sg_symbol_H-M 'P-1   '
_cod_database_code 1503562

loop_
_symmetry_equiv_pos_as_xyz
'x, y, z'
'-x, -y, -z'

loop_
_atom_site_label
_atom_site_type_symbol
_atom_site_fract_x
_atom_site_fract_y
_atom_site_fract_z
_atom_site_U_iso_or_equiv
_atom_site_adp_type
_atom_site_occupancy
_atom_site_symmetry_multiplicity
_atom_site_calc_flag
_atom_site_refinement_flags
C1 C 0.4203(2) 0.79484(18) 0.16032(17) 0.0462(5) Uani 1 1 d .
C2 C 0.4189(2) 0.7891(2) 0.05928(18) 0.0579(6) Uani 1 1 d .
H2 H 0.3951 0.8549 0.0037 0.069 Uiso 1 1 calc R
C3 C 0.4594(3) 0.6670(2) 0.05186(19) 0.0622(6) Uani 1 1 d .
H3 H 0.4685 0.6383 -0.0095 0.075 Uiso 1 1 calc R
C4 C 0.4829(2) 0.59846(19) 0.14911(18) 0.0488(5) Uani 1 1 d .
C5 C 0.5230(2) 0.46574(19) 0.18977(18) 0.0528(6) Uani 1 1 d .
C6 C 0.4319(2) 0.40253(18) 0.20852(17) 0.0505(5) Uani 1 1 d .
C7 C 0.2808(2) 0.45165(18) 0.19269(17) 0.0500(5) Uani 1 1 d .
C8 C 0.1827(3) 0.3932(2) 0.2130(2) 0.0743(8) Uani 1 1 d .
H8 H 0.1994 0.3114 0.2421 0.089 Uiso 1 1 calc R
C9 C 0.0518(3) 0.4757(2) 0.1831(2) 0.0734(7) Uani 1 1 d .
H9 H -0.0329 0.4585 0.1901 0.088 Uiso 1 1 calc R
C10 C 0.0706(2) 0.58537(19) 0.14217(17) 0.0502(5) Uani 1 1 d .
C11 C -0.0297(2) 0.7051(2) 0.09284(17) 0.0530(6) Uani 1 1 d .
C12 C -0.0514(2) 0.79788(19) 0.15973(17) 0.0480(5) Uani 1 1 d .
C13 C -0.0835(2) 0.9201(2) 0.13603(18) 0.0577(6) Uani 1 1 d .
H13 H -0.0903 0.9681 0.0691 0.069 Uiso 1 1 calc R
C14 C -0.1048(2) 0.9612(2) 0.2304(2) 0.0615(6) Uani 1 1 d .
H14 H -0.1286 1.0415 0.2364 0.074 Uiso 1 1 calc R
C15 C -0.0851(2) 0.8650(2) 0.31098(18) 0.0532(6) Uani 1 1 d .
C16 C -0.0941(2) 0.8530(2) 0.42615(19) 0.0606(6) Uani 1 1 d .
C17 C 0.0137(2) 0.8434(2) 0.48274(17) 0.0548(6) Uani 1 1 d .
C18 C 0.1526(2) 0.84778(19) 0.43992(17) 0.0521(6) Uani 1 1 d .
C19 C 0.2665(3) 0.8380(3) 0.4923(2) 0.0823(9) Uani 1 1 d .
H19 H 0.2711 0.8238 0.5646 0.099 Uiso 1 1 calc R
C20 C 0.3750(3) 0.8529(3) 0.4201(2) 0.0809(8) Uani 1 1 d .
H20 H 0.4641 0.8497 0.4360 0.097 Uiso 1 1 calc R
C21 C 0.3282(2) 0.87301(18) 0.32212(18) 0.0495(5) Uani 1 1 d .
C22 C 0.3972(2) 0.89825(18) 0.21546(18) 0.0518(6) Uani 1 1 d .
C23 C 0.6794(3) 0.4088(3) 0.2045(3) 0.0926(10) Uani 1 1 d .
H23A H 0.7019 0.3223 0.2187 0.139 Uiso 1 1 calc R
H23B H 0.7055 0.4333 0.2621 0.139 Uiso 1 1 calc R
H23C H 0.7300 0.4347 0.1419 0.139 Uiso 1 1 calc R
C24 C 0.4804(3) 0.2672(2) 0.2501(2) 0.0770(8) Uani 1 1 d .
H24A H 0.5811 0.2387 0.2503 0.116 Uiso 1 1 calc R
H24B H 0.4484 0.2276 0.2063 0.116 Uiso 1 1 calc R
H24C H 0.4426 0.2494 0.3202 0.116 Uiso 1 1 calc R
C25 C 0.0300(3) 0.7515(2) -0.01573(19) 0.0718(7) Uani 1 1 d .
H25A H 0.1197 0.7604 -0.0088 0.108 Uiso 1 1 calc R
H25B H -0.0331 0.8283 -0.0465 0.108 Uiso 1 1 calc R
H25C H 0.0405 0.6947 -0.0596 0.108 Uiso 1 1 calc R
C26 C -0.1713(2) 0.6878(2) 0.0807(2) 0.0744(8) Uani 1 1 d .
H26A H -0.1583 0.6306 0.0367 0.112 Uiso 1 1 calc R
H26B H -0.2355 0.7638 0.0496 0.112 Uiso 1 1 calc R
H26C H -0.2086 0.6581 0.1482 0.112 Uiso 1 1 calc R
C27 C -0.2370(3) 0.8507(4) 0.4757(2) 0.1050(11) Uani 1 1 d .
H27A H -0.2519 0.8813 0.5390 0.157 Uiso 1 1 calc R
H27B H -0.2408 0.7692 0.4916 0.157 Uiso 1 1 calc R
H27C H -0.3085 0.9002 0.4280 0.157 Uiso 1 1 calc R
C28 C -0.0022(3) 0.8283(3) 0.59970(19) 0.0753(8) Uani 1 1 d .
H28A H -0.1001 0.8518 0.6204 0.113 Uiso 1 1 calc R
H28B H 0.0424 0.8781 0.6220 0.113 Uiso 1 1 calc R
H28C H 0.0408 0.7452 0.6315 0.113 Uiso 1 1 calc R
C29 C 0.3038(3) 1.0148(2) 0.1493(2) 0.0746(8) Uani 1 1 d .
H29A H 0.2166 1.0035 0.1385 0.112 Uiso 1 1 calc R
H29B H 0.3508 1.0335 0.0829 0.112 Uiso 1 1 calc R
H29C H 0.2857 1.0802 0.1852 0.112 Uiso 1 1 calc R
C30 C 0.5403(3) 0.9143(2) 0.2260(2) 0.0714(7) Uani 1 1 d .
H30A H 0.5272 0.9797 0.2611 0.107 Uiso 1 1 calc R
H30B H 0.5831 0.9322 0.1578 0.107 Uiso 1 1 calc R
H30C H 0.5999 0.8412 0.2659 0.107 Uiso 1 1 calc R
H1A H 0.249(2) 0.623(2) 0.1174(18) 0.060(7) Uiso 1 1 d .
H2A H 0.470(2) 0.6604(17) 0.2792(16) 0.038(6) Uiso 1 1 d .
H3A H -0.039(2) 0.6952(19) 0.2979(16) 0.041(6) Uiso 1 1 d .
H4A H 0.137(2) 0.885(2) 0.2857(18) 0.059(7) Uiso 1 1 d .
N1 N 0.20960(19) 0.56952(16) 0.14979(15) 0.0501(5) Uani 1 1 d .
N2 N 0.45975(18) 0.67772(16) 0.21483(16) 0.0485(5) Uani 1 1 d .
N3 N -0.05439(19) 0.76567(19) 0.26635(15) 0.0531(5) Uani 1 1 d .
N4 N 0.19393(19) 0.86800(16) 0.33609(15) 0.0496(5) Uani 1 1 d .

loop_
_atom_site_aniso_label
_atom_site_aniso_U_11
_atom_site_aniso_U_22
_atom_site_aniso_U_33
_atom_site_aniso_U_23
_atom_site_aniso_U_13
_atom_site_aniso_U_12
C1 0.0353(11) 0.0483(12) 0.0545(14) -0.0075(10) 0.0015(9) -0.0153(9)
C2 0.0660(16) 0.0599(14) 0.0483(15) -0.0011(11) -0.0025(11) -0.0270(12)
C3 0.0771(17) 0.0710(16) 0.0490(15) -0.0182(12) 0.0056(12) -0.0355(13)
C4 0.0365(11) 0.0575(12) 0.0565(15) -0.0190(11) 0.0046(10) -0.0170(9)
C5 0.0453(13) 0.0500(12) 0.0627(15) -0.0175(10) -0.0069(11) -0.0083(10)
C6 0.0523(13) 0.0455(11) 0.0532(14) -0.0114(10) -0.0055(10) -0.0122(10)
C7 0.0482(13) 0.0480(12) 0.0532(14) -0.0088(10) -0.0002(10) -0.0156(10)
C8 0.0648(17) 0.0569(14) 0.101(2) -0.0050(14) 0.0017(15) -0.0280(13)
C9 0.0490(15) 0.0737(17) 0.104(2) -0.0162(15) -0.0014(14) -0.0298(13)
C10 0.0404(12) 0.0609(13) 0.0534(14) -0.0182(11) 0.0023(10) -0.0182(10)
C11 0.0405(12) 0.0672(14) 0.0516(14) -0.0179(11) -0.0003(10) -0.0132(10)
C12 0.0338(11) 0.0627(14) 0.0477(14) -0.0120(11) 0.0002(9) -0.0153(10)
C13 0.0554(14) 0.0671(15) 0.0511(15) -0.0060(11) -0.0047(11) -0.0227(11)
C14 0.0586(15) 0.0611(14) 0.0703(17) -0.0195(13) -0.0003(12) -0.0224(12)
C15 0.0429(12) 0.0671(14) 0.0566(15) -0.0198(12) 0.0007(10) -0.0225(11)
C16 0.0543(14) 0.0804(16) 0.0568(15) -0.0247(12) 0.0102(12) -0.0307(12)
C17 0.0582(14) 0.0621(13) 0.0494(14) -0.0178(11) 0.0059(11) -0.0238(11)
C18 0.0540(14) 0.0599(13) 0.0445(14) -0.0150(10) -0.0017(11) -0.0174(11)
C19 0.0651(18) 0.132(3) 0.0549(17) -0.0175(16) -0.0098(14) -0.0361(17)
C20 0.0496(15) 0.128(2) 0.0706(19) -0.0228(17) -0.0084(14) -0.0310(15)
C21 0.0399(12) 0.0514(12) 0.0590(15) -0.0176(10) -0.0017(10) -0.0121(9)
C22 0.0437(12) 0.0482(12) 0.0637(15) -0.0139(10) 0.0026(10) -0.0144(10)
C23 0.0502(16) 0.0743(18) 0.148(3) -0.0206(18) -0.0156(17) -0.0103(13)
C24 0.0702(17) 0.0530(14) 0.103(2) -0.0049(14) -0.0136(15) -0.0167(12)
C25 0.0668(16) 0.0828(17) 0.0533(16) -0.0166(13) -0.0014(12) -0.0041(13)
C26 0.0496(14) 0.0865(18) 0.093(2) -0.0359(15) -0.0132(13) -0.0137(13)
C27 0.077(2) 0.184(4) 0.081(2) -0.048(2) 0.0240(17) -0.073(2)
C28 0.0805(19) 0.102(2) 0.0533(16) -0.0215(14) 0.0061(13) -0.0404(16)
C29 0.0783(18) 0.0533(14) 0.0808(19) -0.0059(13) 0.0050(14) -0.0127(13)
C30 0.0592(15) 0.0749(16) 0.096(2) -0.0344(15) 0.0109(14) -0.0346(13)
N1 0.0411(11) 0.0489(11) 0.0605(13) -0.0068(9) -0.0003(9) -0.0177(9)
N2 0.0494(11) 0.0523(11) 0.0434(12) -0.0093(9) -0.0032(9) -0.0149(8)
N3 0.0512(12) 0.0550(12) 0.0502(13) -0.0090(10) -0.0026(9) -0.0132(9)
N4 0.0436(11) 0.0608(11) 0.0471(12) -0.0133(9) -0.0053(9) -0.0169(9)

loop_
_atom_type_symbol
_atom_type_description
_atom_type_scat_dispersion_real
_atom_type_scat_dispersion_imag
_atom_type_scat_source
C C 0.0033 0.0016 'International Tables Vol C Tables 4.2.6.8 and 6.1.1.4'
H H 0.0000 0.0000 'International Tables Vol C Tables 4.2.6.8 and 6.1.1.4'
N N 0.0061 0.0033 'International Tables Vol C Tables 4.2.6.8 and 6.1.1.4'

loop_
_geom_angle_atom_site_label_1
_geom_angle_atom_site_label_2
_geom_angle_atom_site_label_3
_geom_angle
C2 C1 N2 106.10(19)
C2 C1 C22 133.2(2)
N2 C1 C22 120.53(19)
C1 C2 C3 108.6(2)
C4 C3 C2 108.3(2)
C3 C4 N2 106.0(2)
C3 C4 C5 132.6(2)
N2 C4 C5 121.4(2)
C6 C5 C4 123.70(19)
C6 C5 C23 123.4(2)
C4 C5 C23 112.9(2)
C5 C6 C7 125.93(19)
C5 C6 C24 120.8(2)
C7 C6 C24 113.29(19)
C8 C7 N1 105.3(2)
C8 C7 C6 128.7(2)
N1 C7 C6 125.91(19)
C7 C8 C9 109.1(2)
C10 C9 C8 107.9(2)
C9 C10 N1 106.0(2)
C9 C10 C11 131.7(2)
N1 C10 C11 122.28(19)
C10 C11 C12 110.81(17)
C10 C11 C26 109.22(19)
C12 C11 C26 109.28(17)
C10 C11 C25 109.51(17)
C12 C11 C25 108.89(19)
C26 C11 C25 109.1(2)
C13 C12 N3 106.26(19)
C13 C12 C11 132.3(2)
N3 C12 C11 121.12(19)
C12 C13 C14 107.9(2)
C15 C14 C13 108.9(2)
C14 C15 N3 105.7(2)
C14 C15 C16 133.0(2)
N3 C15 C16 121.3(2)
C17 C16 C15 123.8(2)
C17 C16 C27 122.4(2)
C15 C16 C27 113.7(2)
C16 C17 C18 125.2(2)
C16 C17 C28 120.8(2)
C18 C17 C28 114.0(2)
C19 C18 N4 105.1(2)
C19 C18 C17 128.4(2)
N4 C18 C17 126.50(19)
C18 C19 C20 109.0(2)
C21 C20 C19 108.2(2)
N4 C21 C20 105.8(2)
N4 C21 C22 122.50(19)
C20 C21 C22 131.7(2)
C21 C22 C1 110.72(17)
C21 C22 C29 109.69(17)
C1 C22 C29 109.08(19)
C21 C22 C30 109.70(19)
C1 C22 C30 108.59(17)
C29 C22 C30 109.0(2)
C10 N1 C7 111.62(19)
C1 N2 C4 110.95(19)
C12 N3 C15 111.2(2)
C21 N4 C18 111.90(19)

loop_
_geom_bond_atom_site_label_1
_geom_bond_atom_site_label_2
_geom_bond_distance
C1 C2 1.347(3)
C1 N2 1.369(3)
C1 C22 1.512(3)
C2 C3 1.404(3)
C3 C4 1.351(3)
C4 N2 1.371(3)
C4 C5 1.486(3)
C5 C6 1.334(3)
C5 C23 1.518(3)
C6 C7 1.465(3)
C6 C24 1.516(3)
C7 C8 1.354(3)
C7 N1 1.375(3)
C8 C9 1.403(3)
C9 C10 1.362(3)
C10 N1 1.363(3)
C10 C11 1.510(3)
C11 C12 1.514(3)
C11 C26 1.535(3)
C11 C25 1.538(3)
C12 C13 1.356(3)
C12 N3 1.365(3)
C13 C14 1.405(3)
C14 C15 1.351(3)
C15 N3 1.373(3)
C15 C16 1.483(3)
C16 C17 1.344(3)
C16 C27 1.518(4)
C17 C18 1.460(3)
C17 C28 1.503(3)
C18 C19 1.363(3)
C18 N4 1.371(3)
C19 C20 1.394(4)
C20 C21 1.364(3)
C21 N4 1.362(3)
C21 C22 1.504(3)
C22 C29 1.539(3)
C22 C30 1.539(3)

loop_
_platon_squeeze_void_nr
_platon_squeeze_void_average_x
_platon_squeeze_void_average_y
_platon_squeeze_void_average_z
_platon_squeeze_void_volume
_platon_squeeze_void_count_electrons
1 0.261 0.750 0.032 1416.8 48.6
2 -0.261 0.250 0.253 1416.6 47.0
